data_4108581
loop_
_publ_author_name
'Bruce H. Lipshutz'
'Benjamin Amorelli'
'John B. Unger'

_publ_section_title
;
 CuH-Catalyzed Enantioselective Intramolecular Reductive Aldol Reactions
 Generating Three New Contiguous Asymmetric Stereocenters
;
_journal_name_full 'Journal of the American Chemical Society'
_journal_page_first 14378
_journal_page_last 14379
_journal_paper_doi 10.1021/ja8045475
_journal_volume 130
_journal_year 2008
_chemical_absolute_configuration ad
_chemical_formula_sum 'C10 H18 O2'
_chemical_formula_weight 170.24
_chemical_name_systematic
; 
 ? 
;
_space_group_IT_number 4
_symmetry_cell_setting monoclinic
_symmetry_space_group_name_Hall 'P 2yb'
_symmetry_space_group_name_H-M 'P 1 21 1'
_atom_sites_solution_hydrogens geom
_atom_sites_solution_primary direct
_atom_sites_solution_secondary difmap
_audit_creation_method SHELXL-97
_cell_angle_alpha 90.00
_cell_angle_beta 90.939(6)
_cell_angle_gamma 90.00
_cell_formula_units_Z 2
_cell_length_a 5.3896(8)
_cell_length_b 9.8022(15)
_cell_length_c 9.3448(13)
_cell_measurement_temperature 200(2)
_cell_volume 493.62(13)
_computing_structure_refinement 'SHELXL-97 (Sheldrick, 1997)'
_computing_structure_solution 'SHELXS-97 (Sheldrick, 1990)'
_diffrn_ambient_temperature 200(2)
_diffrn_measured_fraction_theta_full 0.925
_diffrn_measured_fraction_theta_max 0.925
_diffrn_measurement_device_type 'CCD area detector'
_diffrn_measurement_method 'omega scan'
_diffrn_radiation_monochromator graphite
_diffrn_radiation_source 'fine-focus sealed tube'
_diffrn_radiation_type CuK\a
_diffrn_radiation_wavelength 1.54178
_diffrn_reflns_av_R_equivalents 0.1734
_diffrn_reflns_av_sigmaI/netI 0.1083
_diffrn_reflns_limit_h_max 5
_diffrn_reflns_limit_h_min -3
_diffrn_reflns_limit_k_max 6
_diffrn_reflns_limit_k_min -9
_diffrn_reflns_limit_l_max 9
_diffrn_reflns_limit_l_min -8
_diffrn_reflns_number 1199
_diffrn_reflns_theta_full 49.08
_diffrn_reflns_theta_max 49.08
_diffrn_reflns_theta_min 4.73
_exptl_absorpt_coefficient_mu 0.615
_exptl_absorpt_correction_T_max 0.335
_exptl_absorpt_correction_T_min 0.161
_exptl_absorpt_correction_type empirical
_exptl_absorpt_process_details 'psi scan'
_exptl_crystal_colour colorless
_exptl_crystal_density_diffrn 1.145
_exptl_crystal_description block
_exptl_crystal_F_000 188
_exptl_crystal_size_max 0.2
_exptl_crystal_size_mid 0.2
_exptl_crystal_size_min 0.15
_refine_diff_density_max 0.314
_refine_diff_density_min -0.329
_refine_diff_density_rms 0.074
_refine_ls_abs_structure_details 'Flack H D (1983), Acta Cryst. A39, 876-881'
_refine_ls_abs_structure_Flack -0.2(7)
_refine_ls_extinction_method none
_refine_ls_goodness_of_fit_ref 1.036
_refine_ls_hydrogen_treatment constr
_refine_ls_matrix_type full
_refine_ls_number_parameters 113
_refine_ls_number_reflns 699
_refine_ls_number_restraints 1
_refine_ls_restrained_S_all 1.035
_refine_ls_R_factor_all 0.0806
_refine_ls_R_factor_gt 0.0804
_refine_ls_shift/su_max 0.006
_refine_ls_shift/su_mean 0.001
_refine_ls_structure_factor_coef Fsqd
_refine_ls_weighting_details 'calc w=1/[\s^2^(Fo^2^)+(0.1915P)^2^+0.0510P] where P=(Fo^2^+2Fc^2^)/3'
_refine_ls_weighting_scheme calc
_refine_ls_wR_factor_gt 0.2081
_refine_ls_wR_factor_ref 0.2087
_reflns_number_gt 691
_reflns_number_total 699
_reflns_threshold_expression >2sigma(I)
_cod_data_source_file ja8045475_si_002.cif
_cod_data_source_block Lip
_cod_database_code 4108581

loop_
_symmetry_equiv_pos_as_xyz
'x, y, z'
'-x, y+1/2, -z'

loop_
_atom_site_label
_atom_site_type_symbol
_atom_site_fract_x
_atom_site_fract_y
_atom_site_fract_z
_atom_site_U_iso_or_equiv
_atom_site_adp_type
_atom_site_occupancy
_atom_site_symmetry_multiplicity
_atom_site_calc_flag
_atom_site_refinement_flags
O1 O 0.3898(8) 0.4843(5) 0.7497(4) 0.0629(14) Uani 1 1 d .
C1 C 0.7721(12) 0.3679(8) 0.7487(5) 0.0590(18) Uani 1 1 d .
H1A H 0.9092 0.3817 0.6861 0.089 Uiso 1 1 calc R
H1B H 0.6749 0.2918 0.7155 0.089 Uiso 1 1 calc R
H1C H 0.8335 0.3497 0.8438 0.089 Uiso 1 1 calc R
C2 C 0.6130(13) 0.4941(7) 0.7499(6) 0.0486(16) Uani 1 1 d .
C3 C 0.7404(9) 0.6307(8) 0.7529(4) 0.0405(17) Uani 1 1 d .
H3 H 0.9199 0.6148 0.7563 0.049 Uiso 1 1 calc R
O2 O 0.4076(6) 0.7327(6) 0.8923(4) 0.0684(15) Uani 1 1 d .
H2 H 0.3340 0.6608 0.8772 0.103 Uiso 1 1 calc R
C8 C 0.6776(12) 0.7073(7) 0.6135(5) 0.0504(18) Uani 1 1 d .
H8 H 0.4973 0.7193 0.6064 0.060 Uiso 1 1 calc R
C4 C 0.6698(11) 0.7093(7) 0.8896(5) 0.0477(17) Uani 1 1 d .
C5 C 0.7853(10) 0.8501(6) 0.8870(5) 0.0476(16) Uani 1 1 d .
H5A H 0.9641 0.8411 0.8960 0.057 Uiso 1 1 calc R
H5B H 0.7285 0.9013 0.9690 0.057 Uiso 1 1 calc R
C7 C 0.8010(12) 0.8500(7) 0.6198(5) 0.0563(19) Uani 1 1 d .
H7A H 0.9800 0.8394 0.6212 0.068 Uiso 1 1 calc R
H7B H 0.7550 0.9010 0.5344 0.068 Uiso 1 1 calc R
C6 C 0.7235(13) 0.9301(8) 0.7516(5) 0.0570(18) Uani 1 1 d .
H6A H 0.8092 1.0171 0.7541 0.068 Uiso 1 1 calc R
H6B H 0.5465 0.9478 0.7465 0.068 Uiso 1 1 calc R
C10 C 0.7627(13) 0.6301(7) 0.4837(5) 0.0609(18) Uani 1 1 d .
H10A H 0.6657 0.5486 0.4726 0.091 Uiso 1 1 calc R
H10B H 0.9346 0.6064 0.4957 0.091 Uiso 1 1 calc R
H10C H 0.7418 0.6863 0.4002 0.091 Uiso 1 1 calc R
C9 C 0.7540(10) 0.6343(7) 1.0231(5) 0.0519(18) Uani 1 1 d .
H9A H 0.6760 0.5463 1.0259 0.078 Uiso 1 1 calc R
H9B H 0.7085 0.6858 1.1060 0.078 Uiso 1 1 calc R
H9C H 0.9309 0.6232 1.0222 0.078 Uiso 1 1 calc R

loop_
_atom_site_aniso_label
_atom_site_aniso_U_11
_atom_site_aniso_U_22
_atom_site_aniso_U_33
_atom_site_aniso_U_23
_atom_site_aniso_U_13
_atom_site_aniso_U_12
O1 0.029(3) 0.072(3) 0.088(3) -0.005(2) -0.0024(16) -0.013(2)
C1 0.055(4) 0.040(4) 0.082(4) 0.001(2) 0.000(3) -0.011(3)
C2 0.040(4) 0.060(4) 0.046(3) 0.001(3) 0.004(2) -0.014(3)
C3 0.034(4) 0.054(5) 0.033(3) 0.002(2) 0.001(2) 0.001(3)
O2 0.034(3) 0.101(4) 0.070(3) -0.010(2) -0.0001(18) 0.011(2)
C8 0.028(3) 0.067(5) 0.056(4) -0.002(3) 0.003(2) -0.006(3)
C4 0.024(3) 0.070(4) 0.049(3) 0.006(3) 0.004(2) 0.015(3)
C5 0.028(4) 0.055(4) 0.060(3) -0.010(3) 0.000(2) -0.003(3)
C7 0.047(4) 0.066(5) 0.057(3) 0.009(3) 0.004(2) 0.002(4)
C6 0.057(5) 0.047(4) 0.067(3) 0.001(3) -0.003(3) 0.016(3)
C10 0.075(4) 0.061(5) 0.047(3) -0.002(3) 0.008(3) -0.016(4)
C9 0.041(4) 0.065(4) 0.049(3) -0.002(3) 0.006(2) -0.013(3)

loop_
_atom_type_symbol
_atom_type_description
_atom_type_scat_dispersion_real
_atom_type_scat_dispersion_imag
_atom_type_scat_source
C C 0.0181 0.0091 'International Tables Vol C Tables 4.2.6.8 and 6.1.1.4'
H H 0.0000 0.0000 'International Tables Vol C Tables 4.2.6.8 and 6.1.1.4'
O O 0.0492 0.0322 'International Tables Vol C Tables 4.2.6.8 and 6.1.1.4'

loop_
_geom_angle_atom_site_label_1
_geom_angle_atom_site_label_2
_geom_angle_atom_site_label_3
_geom_angle
C2 C1 H1A 109.5
C2 C1 H1B 109.5
H1A C1 H1B 109.5
C2 C1 H1C 109.5
H1A C1 H1C 109.5
H1B C1 H1C 109.5
O1 C2 C3 121.7(5)
O1 C2 C1 120.1(5)
C3 C2 C1 118.1(5)
C2 C3 C8 109.0(4)
C2 C3 C4 109.9(4)
C8 C3 C4 113.8(6)
C2 C3 H3 108.0
C8 C3 H3 108.0
C4 C3 H3 108.0
C4 O2 H2 109.5
C10 C8 C3 111.8(6)
C10 C8 C7 110.3(5)
C3 C8 C7 108.7(5)
C10 C8 H8 108.6
C3 C8 H8 108.6
C7 C8 H8 108.6
O2 C4 C9 110.3(4)
O2 C4 C5 105.1(5)
C9 C4 C5 109.8(5)
O2 C4 C3 110.6(4)
C9 C4 C3 111.4(5)
C5 C4 C3 109.5(4)
C4 C5 C6 113.5(5)
C4 C5 H5A 108.9
C6 C5 H5A 108.9
C4 C5 H5B 108.9
C6 C5 H5B 108.9
H5A C5 H5B 107.7
C6 C7 C8 111.8(5)
C6 C7 H7A 109.2
C8 C7 H7A 109.2
C6 C7 H7B 109.3
C8 C7 H7B 109.2
H7A C7 H7B 107.9
C5 C6 C7 110.4(6)
C5 C6 H6A 109.6
C7 C6 H6A 109.6
C5 C6 H6B 109.6
C7 C6 H6B 109.6
H6A C6 H6B 108.1
C8 C10 H10A 109.5
C8 C10 H10B 109.5
H10A C10 H10B 109.5
C8 C10 H10C 109.5
H10A C10 H10C 109.5
H10B C10 H10C 109.5
C4 C9 H9A 109.5
C4 C9 H9B 109.5
H9A C9 H9B 109.5
C4 C9 H9C 109.5
H9A C9 H9C 109.5
H9B C9 H9C 109.5

loop_
_geom_bond_atom_site_label_1
_geom_bond_atom_site_label_2
_geom_bond_distance
O1 C2 1.207(7)
C1 C2 1.506(11)
C1 H1A 0.9600
C1 H1B 0.9600
C1 H1C 0.9600
C2 C3 1.505(11)
C3 C8 1.537(8)
C3 C4 1.545(8)
C3 H3 0.9800
O2 C4 1.432(7)
O2 H2 0.8200
C8 C10 1.507(9)
C8 C7 1.549(10)
C8 H8 0.9800
C4 C9 1.511(8)
C4 C5 1.515(10)
C5 C6 1.521(9)
C5 H5A 0.9700
C5 H5B 0.9700
C7 C6 1.525(9)
C7 H7A 0.9700
C7 H7B 0.9700
C6 H6A 0.9700
C6 H6B 0.9700
C10 H10A 0.9600
C10 H10B 0.9600
C10 H10C 0.9600
C9 H9A 0.9600
C9 H9B 0.9600
C9 H9C 0.9600

loop_
_geom_torsion_atom_site_label_1
_geom_torsion_atom_site_label_2
_geom_torsion_atom_site_label_3
_geom_torsion_atom_site_label_4
_geom_torsion
O1 C2 C3 C8 -65.1(6)
C1 C2 C3 C8 115.5(5)
O1 C2 C3 C4 60.3(7)
C1 C2 C3 C4 -119.1(5)
C2 C3 C8 C10 -60.1(6)
C4 C3 C8 C10 176.9(4)
C2 C3 C8 C7 177.9(5)
C4 C3 C8 C7 54.8(7)
C2 C3 C4 O2 -61.0(6)
C8 C3 C4 O2 61.5(7)
C2 C3 C4 C9 62.0(6)
C8 C3 C4 C9 -175.5(4)
C2 C3 C4 C5 -176.3(4)
C8 C3 C4 C5 -53.8(7)
O2 C4 C5 C6 -65.0(5)
C9 C4 C5 C6 176.4(5)
C3 C4 C5 C6 53.8(6)
C10 C8 C7 C6 -178.8(5)
C3 C8 C7 C6 -55.9(6)
C4 C5 C6 C7 -56.4(7)
C8 C7 C6 C5 56.9(7)
